data_2216145
loop_
_publ_author_name
'Abou, Akoun'
'Bany, Guy E.'
'Kakou-Yao, Rita'
'Tour\'e Seikou'
'Ebby, N'D\'ed\'e'

_publ_section_title
;
 2-Methylsulfanyl-1-(morpholin-4-ylmethyl)-1<i>H</i>-benzimidazole
;
_journal_coeditor_code TK2195
_journal_issue 11
_journal_name_full 'Acta Crystallographica Section E'
_journal_page_first o4218
_journal_page_last o4218
_journal_paper_doi 10.1107/S1600536807047344
_journal_volume 63
_journal_year 2007
_chemical_formula_iupac 'C13 H17 N3 O1 S1'
_chemical_formula_moiety 'C13 H17 N3 O1 S1'
_chemical_formula_sum 'C13 H17 N3 O S'
_chemical_formula_weight 263.36
_chemical_melting_point 352
_chemical_name_systematic
;
2-Methylsulfanyl-1-(morpholin-4-ylmethyl)-1H-benzimidazole
;
_space_group_IT_number 2
_symmetry_cell_setting triclinic
_symmetry_space_group_name_Hall '-P 1'
_symmetry_space_group_name_H-M 'P -1'
_atom_sites_solution_hydrogens geom
_atom_sites_solution_primary direct
_audit_creation_method CRYSTALS_ver_12.84
_cell_angle_alpha 75.4750(10)
_cell_angle_beta 84.8080(10)
_cell_angle_gamma 76.251(2)
_cell_formula_units_Z 2
_cell_length_a 6.2461(2)
_cell_length_b 9.7949(2)
_cell_length_c 11.6966(5)
_cell_measurement_reflns_used 3812
_cell_measurement_temperature 294
_cell_measurement_theta_max 30
_cell_measurement_theta_min 4
_cell_volume 672.51(4)
_computing_cell_refinement 'DENZO/SCALEPACK (Otwinowski & Minor, 1997)'
_computing_data_collection 'COLLECT (Nonius, 2001)'
_computing_data_reduction 'DENZO/SCALEPACK (Otwinowski & Minor, 1997)'
_computing_molecular_graphics 'ORTEP-3 for Windows (Farrugia, 1997)'
_computing_publication_material 'CRYSTALS (Betteridge <i>et al.</i>,  2003)'
_computing_structure_refinement 'CRYSTALS (Betteridge <i>et al.</i>,  2003)'
_computing_structure_solution 'SIR92 (Altomare <i>et al.</i>,  1994)'
_diffrn_ambient_temperature 294
_diffrn_measured_fraction_theta_full 0.975
_diffrn_measured_fraction_theta_max 0.973
_diffrn_measurement_device_type 'Nonius KappaCCD'
_diffrn_measurement_method \f
_diffrn_radiation_monochromator graphite
_diffrn_radiation_type 'Mo K\a'
_diffrn_radiation_wavelength 0.71073
_diffrn_reflns_av_R_equivalents 0.026
_diffrn_reflns_limit_h_max 8
_diffrn_reflns_limit_h_min -8
_diffrn_reflns_limit_k_max 13
_diffrn_reflns_limit_k_min -12
_diffrn_reflns_limit_l_max 16
_diffrn_reflns_limit_l_min -16
_diffrn_reflns_number 12818
_diffrn_reflns_theta_full 29.4
_diffrn_reflns_theta_max 30.0
_diffrn_reflns_theta_min 1.8
_diffrn_standards_number 0
_exptl_absorpt_coefficient_mu 0.233
_exptl_absorpt_correction_type none
_exptl_crystal_colour colorless
_exptl_crystal_density_diffrn 1.300
_exptl_crystal_description prism
_exptl_crystal_F_000 280
_exptl_crystal_size_max 0.40
_exptl_crystal_size_mid 0.30
_exptl_crystal_size_min 0.30
_refine_diff_density_max 0.23
_refine_diff_density_min -0.25
_refine_ls_extinction_method None
_refine_ls_goodness_of_fit_ref 0.917
_refine_ls_hydrogen_treatment constr
_refine_ls_matrix_type full
_refine_ls_number_parameters 163
_refine_ls_number_reflns 3817
_refine_ls_number_restraints 0
_refine_ls_R_factor_all 0.052
_refine_ls_R_factor_gt 0.043
_refine_ls_shift/su_max <0.001
_refine_ls_structure_factor_coef Fsqd
_refine_ls_weighting_details
;
Method, part 1, Chebychev polynomial, [Watkin, D. (1994).
Acta Cryst. A50, 411--437. Prince, E. (1982). Mathematical Techniques in
Crystallography and Materials Science. New York: Springer-Verlag.]
[weight] = 1.0/[A~0~*T~0~(x)+A~1~*T~1~(x) ... +A~n-1~]*T~n-1~(x)]
where A~i~ are the Chebychev coefficients listed below and x= Fcalc/Fmax
Method = Robust Weighting (Prince, 1982)
W = [weight] * [1-(deltaF/6*sigmaF)^2^]^2^
A~i~ are: 488. 738. 431. 172. 33.5
;
_refine_ls_weighting_scheme calc
_refine_ls_wR_factor_all 0.096
_refine_ls_wR_factor_gt 0.086
_refine_ls_wR_factor_ref 0.096
_reflns_number_gt 3284
_reflns_number_total 3812
_reflns_threshold_expression I>2\s(I)
_cod_data_source_file tk2195.cif
_cod_data_source_block I
_cod_original_sg_symbol_H-M 'P -1 '
_cod_original_formula_sum 'C13 H17 N3 O1 S1'
_cod_database_code 2216145
_cod_database_fobs_code 2216145

loop_
_symmetry_equiv_pos_as_xyz
x,y,z
-x,-y,-z

loop_
_atom_site_type_symbol
_atom_site_label
_atom_site_fract_x
_atom_site_fract_y
_atom_site_fract_z
_atom_site_U_iso_or_equiv
_atom_site_adp_type
_atom_site_occupancy
H H4 0.0870 -0.1337 0.4686 0.0597 Uiso 1.0000
H H5 0.2946 -0.3677 0.4625 0.0673 Uiso 1.0000
H H6 0.6429 -0.4009 0.3691 0.0660 Uiso 1.0000
H H7 0.8112 -0.2040 0.2879 0.0591 Uiso 1.0000
H H101 0.9009 0.0258 0.2412 0.0582 Uiso 1.0000
H H102 0.8445 0.1724 0.2873 0.0590 Uiso 1.0000
H H121 1.1010 0.1571 0.0820 0.0683 Uiso 1.0000
H H122 1.0136 0.3003 0.1296 0.0674 Uiso 1.0000
H H131 1.1036 0.3597 -0.0774 0.0902 Uiso 1.0000
H H132 0.8395 0.4284 -0.0455 0.0896 Uiso 1.0000
H H151 0.5774 0.3214 -0.0837 0.0965 Uiso 1.0000
H H152 0.6497 0.1739 -0.1392 0.0961 Uiso 1.0000
H H161 0.5522 0.1153 0.0655 0.0701 Uiso 1.0000
H H162 0.8054 0.0401 0.0394 0.0708 Uiso 1.0000
H H181 0.1456 0.3821 0.4361 0.0934 Uiso 1.0000
H H182 0.1018 0.5284 0.3327 0.0928 Uiso 1.0000
H H183 0.0064 0.3947 0.3217 0.0930 Uiso 1.0000
N N1 0.58426(17) 0.08468(11) 0.29036(9) 0.0419 Uani 1.0000
C C2 0.3987(2) 0.17950(13) 0.31895(11) 0.0409 Uani 1.0000
N N3 0.24286(17) 0.11681(11) 0.37395(10) 0.0434 Uani 1.0000
C C4 0.2341(2) -0.14769(15) 0.43270(12) 0.0498 Uani 1.0000
C C5 0.3558(3) -0.28335(16) 0.42638(14) 0.0572 Uani 1.0000
C C6 0.5646(3) -0.30343(16) 0.37240(14) 0.0576 Uani 1.0000
C C7 0.6637(2) -0.18902(15) 0.32349(13) 0.0499 Uani 1.0000
C C8 0.5408(2) -0.05237(13) 0.33039(10) 0.0399 Uani 1.0000
C C9 0.3294(2) -0.03035(13) 0.38288(10) 0.0400 Uani 1.0000
C C10 0.7913(2) 0.11818(16) 0.23991(12) 0.0488 Uani 1.0000
N N11 0.76733(17) 0.20686(12) 0.12018(9) 0.0427 Uani 1.0000
C C12 0.9767(2) 0.24619(18) 0.07720(13) 0.0550 Uani 1.0000
C C13 0.9562(3) 0.3378(2) -0.04718(15) 0.0732 Uani 1.0000
O O14 0.8918(2) 0.26370(17) -0.12346(10) 0.0819 Uani 1.0000
C C15 0.6858(3) 0.2283(3) -0.08343(15) 0.0769 Uani 1.0000
C C16 0.6983(3) 0.13381(18) 0.04037(13) 0.0556 Uani 1.0000
S S17 0.38074(7) 0.36544(4) 0.27562(4) 0.0558 Uani 1.0000
C C18 0.1258(3) 0.42494(17) 0.35116(16) 0.0639 Uani 1.0000

loop_
_atom_site_aniso_label
_atom_site_aniso_U_11
_atom_site_aniso_U_22
_atom_site_aniso_U_33
_atom_site_aniso_U_12
_atom_site_aniso_U_13
_atom_site_aniso_U_23
N1 0.0372(5) 0.0433(5) 0.0423(5) -0.0112(4) -0.0017(4) -0.0026(4)
C2 0.0416(6) 0.0404(6) 0.0394(6) -0.0092(5) -0.0060(5) -0.0053(5)
N3 0.0404(5) 0.0425(5) 0.0457(6) -0.0097(4) -0.0006(4) -0.0073(4)
C4 0.0508(7) 0.0506(7) 0.0472(7) -0.0193(6) 0.0000(5) -0.0029(5)
C5 0.0712(9) 0.0439(7) 0.0551(8) -0.0213(7) -0.0070(7) 0.0004(6)
C6 0.0679(9) 0.0407(7) 0.0585(8) -0.0043(6) -0.0095(7) -0.0061(6)
C7 0.0469(7) 0.0476(7) 0.0496(7) -0.0029(5) -0.0037(5) -0.0077(5)
C8 0.0400(6) 0.0414(6) 0.0359(5) -0.0095(5) -0.0054(4) -0.0028(4)
C9 0.0402(6) 0.0417(6) 0.0365(5) -0.0102(5) -0.0038(4) -0.0042(4)
C10 0.0376(6) 0.0604(8) 0.0453(7) -0.0167(6) -0.0063(5) 0.0003(6)
N11 0.0387(5) 0.0477(6) 0.0412(5) -0.0144(4) -0.0016(4) -0.0054(4)
C12 0.0493(7) 0.0644(9) 0.0542(8) -0.0273(7) 0.0019(6) -0.0070(6)
C13 0.0788(11) 0.0854(12) 0.0571(9) -0.0430(10) 0.0057(8) 0.0004(8)
O14 0.0874(9) 0.1174(11) 0.0467(6) -0.0465(8) 0.0116(6) -0.0125(7)
C15 0.0796(12) 0.1112(15) 0.0468(8) -0.0419(11) -0.0058(8) -0.0105(9)
C16 0.0552(8) 0.0686(9) 0.0499(7) -0.0265(7) -0.0015(6) -0.0146(7)
S17 0.0609(2) 0.04020(18) 0.0633(2) -0.01433(15) -0.00462(17) -0.00330(14)
C18 0.0739(10) 0.0477(8) 0.0681(10) -0.0049(7) -0.0021(8) -0.0182(7)

loop_
_atom_type_symbol
_atom_type_scat_dispersion_real
_atom_type_scat_dispersion_imag
_atom_type_scat_source
C 0.0033 0.0016 'International Tables Vol C 4.2.6.8 and 6.1.1.4'
H 0.0000 0.0000 'International Tables Vol C 4.2.6.8 and 6.1.1.4'
N 0.0061 0.0033 'International Tables Vol C 4.2.6.8 and 6.1.1.4'
S 0.1246 0.1234 'International Tables Vol C 4.2.6.8 and 6.1.1.4'
O 0.0106 0.0060 'International Tables Vol C 4.2.6.8 and 6.1.1.4'

loop_
_geom_angle_atom_site_label_1
_geom_angle_atom_site_label_2
_geom_angle_atom_site_label_3
_geom_angle
_geom_angle_publ_flag
C2 N1 C8 106.01(10) no
C2 N1 C10 127.25(11) no
C8 N1 C10 126.47(11) no
N1 C2 N3 113.89(11) no
N1 C2 S17 120.33(9) no
N3 C2 S17 125.69(10) no
C2 N3 C9 104.42(10) no
H4 C4 C5 121.8 no
H4 C4 C9 120.9 no
C5 C4 C9 117.30(13) no
H5 C5 C4 119.0 no
H5 C5 C6 119.1 no
C4 C5 C6 121.91(13) no
H6 C6 C5 118.9 no
H6 C6 C7 119.2 no
C5 C6 C7 121.89(14) no
H7 C7 C6 121.5 no
H7 C7 C8 122.4 no
C6 C7 C8 116.07(13) no
C7 C8 N1 132.06(12) no
C7 C8 C9 122.65(12) no
N1 C8 C9 105.28(10) no
C8 C9 N3 110.40(10) no
C8 C9 C4 120.17(12) no
N3 C9 C4 129.42(12) no
N1 C10 H101 108.4 no
N1 C10 H102 109.7 no
H101 C10 H102 109.1 no
N1 C10 N11 111.62(10) no
H101 C10 N11 110.4 no
H102 C10 N11 107.6 no
C10 N11 C12 109.15(10) no
C10 N11 C16 112.30(11) no
C12 N11 C16 109.85(11) no
H121 C12 N11 111.3 no
H121 C12 H122 106.5 no
N11 C12 H122 107.8 no
H121 C12 C13 110.9 no
N11 C12 C13 110.13(13) no
H122 C12 C13 110.1 no
C12 C13 H132 107.4 no
C12 C13 H131 109.4 no
H132 C13 H131 112.1 no
C12 C13 O14 110.91(14) no
H132 C13 O14 109.3 no
H131 C13 O14 107.7 no
C13 O14 C15 109.89(14) no
H152 C15 H151 113.6 no
H152 C15 O14 106.7 no
H151 C15 O14 106.8 no
H152 C15 C16 109.4 no
H151 C15 C16 109.1 no
O14 C15 C16 111.21(14) no
C15 C16 N11 109.90(13) no
C15 C16 H162 108.5 no
N11 C16 H162 110.9 no
C15 C16 H161 108.5 no
N11 C16 H161 109.6 no
H162 C16 H161 109.4 no
C2 S17 C18 98.85(7) no
S17 C18 H181 107.5 no
S17 C18 H183 109.7 no
H181 C18 H183 111.4 no
S17 C18 H182 105.0 no
H181 C18 H182 112.1 no
H183 C18 H182 110.9 no

loop_
_geom_bond_atom_site_label_1
_geom_bond_atom_site_label_2
_geom_bond_distance
_geom_bond_publ_flag
H4 C4 0.969 no
H5 C5 0.976 no
H6 C6 0.972 no
H7 C7 0.970 no
H101 C10 0.994 no
H102 C10 0.982 no
H121 C12 1.014 no
H122 C12 0.977 no
H131 C13 1.008 no
H132 C13 1.009 no
H151 C15 0.998 no
H152 C15 1.009 no
H161 C16 0.977 no
H162 C16 1.001 no
H181 C18 0.983 no
H182 C18 0.959 no
H183 C18 0.982 no
N1 C2 1.3753(16) no
N1 C8 1.3891(15) no
N1 C10 1.4473(15) no
C2 N3 1.3083(16) no
C2 S17 1.7426(13) no
N3 C9 1.3947(16) no
C4 C5 1.381(2) no
C4 C9 1.3934(17) no
C5 C6 1.389(2) no
C6 C7 1.382(2) no
C7 C8 1.3935(18) no
C8 C9 1.3969(17) no
C10 N11 1.4506(16) no
N11 C12 1.4612(16) no
N11 C16 1.4573(18) no
C12 C13 1.504(2) no
C13 O14 1.419(2) no
O14 C15 1.420(2) no
C15 C16 1.508(2) no
S17 C18 1.7943(17) no

loop_
_geom_hbond_atom_site_label_D
_geom_hbond_atom_site_label_H
_geom_hbond_atom_site_label_A
_geom_hbond_site_symmetry_A
_geom_hbond_distance_DH
_geom_hbond_distance_HA
_geom_hbond_distance_DA
_geom_hbond_angle_DHA
_geom_hbond_publ_flag
C7 H7 O14 2_755 0.97 2.62 3.526(2) 155 yes
C4 H4 N3 2_556 0.97 2.64 3.574(2) 162 yes
C10 H102 N3 1_655 0.98 2.66 3.344(2) 127 yes

loop_
_cod_related_entry_id
_cod_related_entry_database
_cod_related_entry_code
1 ChemSpider 21121142
